data_2022581
loop_
_publ_author_name
'Mbani O., Armel L.'
'Bonnand, Evan F.'
'Paboudam, Awawou G.'
'Brannon, Jacob P.'
'Gardner-Ricossa, Kevyn D.'
'Stieber, S. Chantal E.'
'Agwara, Moise O.'

_publ_section_title
;
 Synthesis, structural analysis, and docking studies with SARS-CoV-2 of a
 trinuclear zinc complex with <i>N</i>-phenylanthranilic acid ligands
;
_journal_coeditor_code DV3015
_journal_issue 4
_journal_name_full 'Acta Crystallographica Section C'
_journal_page_first
;
;
_journal_paper_doi 10.1107/S205322962200239X
_journal_volume 78
_journal_year 2022
_chemical_formula_iupac '[Zn3 (C13 H10 N O2)6 (H2 O)2]'
_chemical_formula_moiety 'C78 H64 N6 O14 Zn3'
_chemical_formula_sum 'C78 H64 N6 O14 Zn3'
_chemical_formula_weight 1505.46
_chemical_name_systematic
;
Hexakis(\m~2~-2-anilinobenzoato)diaquatrizinc(II)
;
_space_group_crystal_system triclinic
_space_group_IT_number 2
_space_group_name_Hall '-P 1'
_space_group_name_H-M_alt 'P -1'
_atom_sites_solution_hydrogens mixed
_atom_sites_solution_primary dual
_audit_creation_method
;
Olex2 1.2
(compiled 2018.05.29 svn.r3508 for OlexSys, GUI svn.r5506)
;
_cell_angle_alpha 111.703(2)
_cell_angle_beta 108.028(2)
_cell_angle_gamma 93.125(2)
_cell_formula_units_Z 1
_cell_length_a 11.0968(5)
_cell_length_b 12.8319(6)
_cell_length_c 13.3134(6)
_cell_measurement_reflns_used 9800
_cell_measurement_temperature 100
_cell_measurement_theta_max 38.94
_cell_measurement_theta_min 2.52
_cell_volume 1643.97(14)
_computing_cell_refinement
;
SAINT (Bruker, 2017)
;
_computing_data_collection
;
APEX3 (Bruker, 2017)
;
_computing_data_reduction
;
SAINT (Bruker, 2017)
;
_computing_molecular_graphics
;
Mercury (Macrae <i>et al.</i>,  2020)
;
_computing_publication_material
;
OLEX2 (Dolomanov <i>et al.</i>,  2009)
;
_computing_structure_refinement
;
SHELXL2017 (Sheldrick, 2015<i>b</i>)
;
_computing_structure_solution
;
SHELXT (Sheldrick, 2015<i>a</i>)
;
_diffrn_ambient_temperature 99.99
_diffrn_detector 'Bruker APEXII area detector'
_diffrn_detector_area_resol_mean 7.9
_diffrn_measured_fraction_theta_full 0.997
_diffrn_measured_fraction_theta_max 0.998
_diffrn_measurement_device 'three-circle diffractometer'
_diffrn_measurement_device_type 'Bruker Kappa Venture D8'
_diffrn_measurement_method '\w and \f scans'
_diffrn_radiation_monochromator 'mirror optics'
_diffrn_radiation_probe x-ray
_diffrn_radiation_type MoK\a
_diffrn_radiation_wavelength 0.71073
_diffrn_reflns_av_R_equivalents 0.0440
_diffrn_reflns_av_unetI/netI 0.0254
_diffrn_reflns_limit_h_max 15
_diffrn_reflns_limit_h_min -15
_diffrn_reflns_limit_k_max 18
_diffrn_reflns_limit_k_min -18
_diffrn_reflns_limit_l_max 19
_diffrn_reflns_limit_l_min -19
_diffrn_reflns_number 86106
_diffrn_reflns_theta_full 25.242
_diffrn_reflns_theta_max 30.508
_diffrn_reflns_theta_min 2.865
_diffrn_source 'microfocus sealed X-ray tube'
_diffrn_standards_number 0
_exptl_absorpt_coefficient_mu 1.161
_exptl_absorpt_correction_T_max 0.7479
_exptl_absorpt_correction_T_min 0.6638
_exptl_absorpt_correction_type multi-scan
_exptl_absorpt_process_details
;
(SADABS; Bruker, 2017)
;
_exptl_crystal_colour 'clear colourless'
_exptl_crystal_density_diffrn 1.521
_exptl_crystal_density_method 'not measured'
_exptl_crystal_description prism
_exptl_crystal_F_000 776
_exptl_crystal_size_max 0.3
_exptl_crystal_size_mid 0.1
_exptl_crystal_size_min 0.025
_refine_diff_density_max 0.654
_refine_diff_density_min -0.845
_refine_ls_extinction_method none
_refine_ls_goodness_of_fit_ref 1.030
_refine_ls_hydrogen_treatment mixed
_refine_ls_matrix_type full
_refine_ls_number_parameters 477
_refine_ls_number_reflns 10025
_refine_ls_number_restraints 0
_refine_ls_restrained_S_all 1.030
_refine_ls_R_factor_all 0.0389
_refine_ls_R_factor_gt 0.0296
_refine_ls_shift/su_max 0.001
_refine_ls_shift/su_mean 0.000
_refine_ls_structure_factor_coef Fsqd
_refine_ls_weighting_details 'w=1/[\s^2^(Fo^2^)+(0.0319P)^2^+1.3520P] where P=(Fo^2^+2Fc^2^)/3'
_refine_ls_weighting_scheme calc
_refine_ls_wR_factor_gt 0.0720
_refine_ls_wR_factor_ref 0.0776
_reflns_number_gt 8556
_reflns_number_total 10025
_reflns_threshold_expression 'I > 2\s(I)'
_cod_data_source_file dv3015sup1.cif
_cod_data_source_block I
_cod_original_cell_volume 1643.97(13)
_cod_database_code 2022581
_shelx_space_group_comment
;
The symmetry employed for this shelxl refinement is uniquely defined
by the following loop, which should always be used as a source of
symmetry information in preference to the above space-group names.
They are only intended as comments.
;
_shelx_estimated_absorpt_t_min 0.722
_shelx_estimated_absorpt_t_max 0.972

loop_
_space_group_symop_operation_xyz
'x, y, z'
'-x, -y, -z'

loop_
_atom_site_type_symbol
_atom_site_label
_atom_site_fract_x
_atom_site_fract_y
_atom_site_fract_z
_atom_site_U_iso_or_equiv
_atom_site_adp_type
_atom_site_calc_flag
_atom_site_occupancy
_atom_site_disorder_assembly
_atom_site_disorder_group
Zn Zn1 0.21623(2) 0.57673(2) 0.53262(2) 0.01224(4) Uani d 1 . .
Zn Zn2 0.500000 0.500000 0.500000 0.01101(5) Uani d 1 . .
O O3 0.18796(10) 0.46312(9) 0.59622(9) 0.01493(19) Uani d 1 . .
O O5 0.33767(10) 0.71566(9) 0.63184(9) 0.0163(2) Uani d 1 . .
O O6 0.50591(10) 0.67473(9) 0.57499(9) 0.0156(2) Uani d 1 . .
O O4 0.38584(10) 0.46623(9) 0.59513(10) 0.0169(2) Uani d 1 . .
O O7 0.05686(11) 0.64469(11) 0.54001(12) 0.0257(3) Uani d 1 . .
O O2 0.34886(11) 0.47459(10) 0.35584(9) 0.0199(2) Uani d 1 . .
O O1 0.15384(11) 0.48147(10) 0.36899(9) 0.0207(2) Uani d 1 . .
N N2 0.52659(12) 0.32556(11) 0.66916(12) 0.0165(2) Uani d 1 . .
N N3 0.70966(13) 0.84458(12) 0.65803(12) 0.0209(3) Uani d 1 . .
N N1 -0.05046(13) 0.40036(14) 0.17526(12) 0.0248(3) Uani d 1 . .
C C29 0.47282(14) 0.91895(12) 0.80522(13) 0.0152(3) Uani d 1 . .
H H29 0.392254 0.886158 0.802241 0.018 Uiso calc 1 . .
C C28 0.52736(13) 0.85540(11) 0.72560(12) 0.0128(2) Uani d 1 . .
C C16 0.41632(13) 0.28630(12) 0.68010(12) 0.0137(2) Uani d 1 . .
C C33 0.64919(14) 0.90238(12) 0.73231(12) 0.0154(3) Uani d 1 . .
C C2 0.16772(14) 0.37100(13) 0.18719(12) 0.0165(3) Uani d 1 . .
C C26 0.75406(14) 0.31903(13) 0.72482(13) 0.0169(3) Uani d 1 . .
H H26 0.771698 0.394102 0.783266 0.020 Uiso calc 1 . .
C C3 0.03344(14) 0.35001(13) 0.12401(12) 0.0169(3) Uani d 1 . .
C C21 0.62687(14) 0.26427(13) 0.65586(13) 0.0153(3) Uani d 1 . .
C C30 0.53243(15) 1.02765(12) 0.88784(13) 0.0175(3) Uani d 1 . .
H H30 0.494528 1.068533 0.941905 0.021 Uiso calc 1 . .
C C32 0.70667(15) 1.01528(13) 0.81453(14) 0.0203(3) Uani d 1 . .
H H32 0.786401 1.049860 0.817622 0.024 Uiso calc 1 . .
C C7 0.24937(16) 0.31571(15) 0.13244(14) 0.0225(3) Uani d 1 . .
H H7 0.339316 0.331356 0.175194 0.027 Uiso calc 1 . .
C C17 0.41055(15) 0.19384(13) 0.71268(14) 0.0183(3) Uani d 1 . .
H H17 0.481000 0.154891 0.720440 0.022 Uiso calc 1 . .
C C22 0.60164(15) 0.15393(14) 0.57133(14) 0.0201(3) Uani d 1 . .
H H22 0.515144 0.116452 0.523614 0.024 Uiso calc 1 . .
C C19 0.19940(15) 0.21460(15) 0.72331(15) 0.0228(3) Uani d 1 . .
H H19 0.127418 0.191002 0.739352 0.027 Uiso calc 1 . .
C C18 0.30479(16) 0.15924(15) 0.73335(15) 0.0218(3) Uani d 1 . .
H H18 0.303180 0.096516 0.754887 0.026 Uiso calc 1 . .
C C20 0.20171(14) 0.30396(14) 0.68974(13) 0.0182(3) Uani d 1 . .
H H20 0.130606 0.342222 0.683176 0.022 Uiso calc 1 . .
C C15 0.30715(13) 0.33982(12) 0.66494(12) 0.0138(2) Uani d 1 . .
C C25 0.85502(15) 0.26398(14) 0.70820(15) 0.0215(3) Uani d 1 . .
H H25 0.941724 0.302140 0.754172 0.026 Uiso calc 1 . .
C C34 0.84477(15) 0.86983(13) 0.68544(15) 0.0193(3) Uani d 1 . .
C C14 0.29532(13) 0.42742(12) 0.61725(12) 0.0129(2) Uani d 1 . .
C C31 0.64947(15) 1.07621(13) 0.89027(14) 0.0201(3) Uani d 1 . .
H H31 0.690087 1.151989 0.944656 0.024 Uiso calc 1 . .
C C4 -0.01196(15) 0.27355(14) 0.00644(13) 0.0195(3) Uani d 1 . .
H H4 -0.101030 0.259682 -0.038487 0.023 Uiso calc 1 . .
C C27 0.45353(13) 0.74034(12) 0.63763(12) 0.0129(2) Uani d 1 . .
C C24 0.82974(16) 0.15365(15) 0.62484(16) 0.0247(3) Uani d 1 . .
H H24 0.898868 0.115683 0.614252 0.030 Uiso calc 1 . .
C C1 0.22793(14) 0.44702(12) 0.31205(12) 0.0161(3) Uani d 1 . .
C C23 0.70285(17) 0.09865(15) 0.55673(16) 0.0248(3) Uani d 1 . .
H H23 0.685355 0.022754 0.499856 0.030 Uiso calc 1 . .
C C5 0.07081(16) 0.21858(15) -0.04435(13) 0.0224(3) Uani d 1 . .
H H5 0.037349 0.165888 -0.123144 0.027 Uiso calc 1 . .
C C35 0.93108(17) 0.88179(14) 0.79226(17) 0.0273(4) Uani d 1 . .
H H35 0.899654 0.873909 0.848340 0.033 Uiso calc 1 . .
C C9 -0.27061(16) 0.33864(14) 0.15414(14) 0.0224(3) Uani d 1 . .
H H9 -0.238626 0.311924 0.213239 0.027 Uiso calc 1 . .
C C8 -0.18516(15) 0.38650(14) 0.11840(13) 0.0207(3) Uani d 1 . .
C C6 0.20304(17) 0.23893(16) 0.01791(15) 0.0268(3) Uani d 1 . .
H H6 0.259623 0.200922 -0.017628 0.032 Uiso calc 1 . .
C C10 -0.40284(17) 0.32986(15) 0.10340(16) 0.0274(4) Uani d 1 . .
H H10 -0.460956 0.299287 0.129504 0.033 Uiso calc 1 . .
C C39 0.89097(18) 0.88128(14) 0.60371(17) 0.0258(3) Uani d 1 . .
H H39 0.832464 0.873032 0.530741 0.031 Uiso calc 1 . .
C C13 -0.23263(17) 0.42410(16) 0.03090(15) 0.0265(3) Uani d 1 . .
H H13 -0.174607 0.457781 0.006907 0.032 Uiso calc 1 . .
C C11 -0.44982(17) 0.36558(17) 0.01499(16) 0.0312(4) Uani d 1 . .
H H11 -0.540240 0.358033 -0.020802 0.037 Uiso calc 1 . .
C C12 -0.36467(18) 0.41245(18) -0.02135(16) 0.0309(4) Uani d 1 . .
H H12 -0.396992 0.436662 -0.082321 0.037 Uiso calc 1 . .
C C36 1.06257(19) 0.90516(17) 0.8164(2) 0.0407(5) Uani d 1 . .
H H36 1.121435 0.913366 0.889251 0.049 Uiso calc 1 . .
C C38 1.0236(2) 0.90494(16) 0.6292(2) 0.0392(5) Uani d 1 . .
H H38 1.055534 0.913039 0.573478 0.047 Uiso calc 1 . .
C C37 1.10874(19) 0.91665(17) 0.7347(3) 0.0463(6) Uani d 1 . .
H H37 1.199117 0.932597 0.751558 0.056 Uiso calc 1 . .
H H3 0.671(2) 0.7818(19) 0.6117(19) 0.022(5) Uiso d 1 . .
H H2 0.533(2) 0.386(2) 0.6618(19) 0.028(6) Uiso d 1 . .
H H1 -0.023(2) 0.436(2) 0.247(2) 0.030(6) Uiso d 1 . .
H H7A -0.026(3) 0.615(2) 0.494(3) 0.055(8) Uiso d 1 . .
H H7B 0.059(3) 0.714(3) 0.578(2) 0.050(8) Uiso d 1 . .

loop_
_atom_site_aniso_label
_atom_site_aniso_U_11
_atom_site_aniso_U_22
_atom_site_aniso_U_33
_atom_site_aniso_U_12
_atom_site_aniso_U_13
_atom_site_aniso_U_23
Zn1 0.00879(7) 0.01233(8) 0.01258(8) -0.00010(5) 0.00274(6) 0.00297(6)
Zn2 0.00780(10) 0.01103(10) 0.01193(10) 0.00122(7) 0.00275(8) 0.00293(8)
O3 0.0114(4) 0.0154(5) 0.0185(5) 0.0039(4) 0.0047(4) 0.0077(4)
O5 0.0103(4) 0.0150(5) 0.0184(5) -0.0016(4) 0.0047(4) 0.0020(4)
O6 0.0153(5) 0.0124(4) 0.0168(5) -0.0005(4) 0.0075(4) 0.0025(4)
O4 0.0158(5) 0.0182(5) 0.0230(5) 0.0051(4) 0.0110(4) 0.0115(4)
O7 0.0115(5) 0.0166(5) 0.0392(7) 0.0030(4) 0.0039(5) 0.0049(5)
O2 0.0152(5) 0.0220(5) 0.0175(5) -0.0016(4) -0.0004(4) 0.0084(4)
O1 0.0172(5) 0.0243(6) 0.0132(5) -0.0028(4) 0.0022(4) 0.0032(4)
N2 0.0115(5) 0.0190(6) 0.0252(6) 0.0053(5) 0.0086(5) 0.0135(5)
N3 0.0144(6) 0.0165(6) 0.0230(6) -0.0039(5) 0.0095(5) -0.0027(5)
N1 0.0155(6) 0.0360(8) 0.0114(6) 0.0019(6) 0.0021(5) 0.0001(6)
C29 0.0127(6) 0.0144(6) 0.0173(6) 0.0016(5) 0.0061(5) 0.0047(5)
C28 0.0108(6) 0.0115(6) 0.0136(6) 0.0007(5) 0.0027(5) 0.0039(5)
C16 0.0107(6) 0.0174(6) 0.0140(6) 0.0024(5) 0.0044(5) 0.0076(5)
C33 0.0118(6) 0.0147(6) 0.0162(6) -0.0003(5) 0.0048(5) 0.0029(5)
C2 0.0149(6) 0.0177(6) 0.0136(6) -0.0009(5) 0.0028(5) 0.0054(5)
C26 0.0138(6) 0.0192(7) 0.0198(7) 0.0035(5) 0.0055(5) 0.0107(6)
C3 0.0145(6) 0.0192(7) 0.0137(6) -0.0004(5) 0.0036(5) 0.0049(5)
C21 0.0120(6) 0.0200(7) 0.0202(7) 0.0062(5) 0.0078(5) 0.0126(6)
C30 0.0179(7) 0.0146(6) 0.0170(6) 0.0030(5) 0.0069(5) 0.0025(5)
C32 0.0150(7) 0.0159(7) 0.0227(7) -0.0037(5) 0.0065(6) 0.0012(6)
C7 0.0152(7) 0.0283(8) 0.0194(7) 0.0011(6) 0.0036(6) 0.0074(6)
C17 0.0150(6) 0.0216(7) 0.0225(7) 0.0048(5) 0.0064(5) 0.0137(6)
C22 0.0141(6) 0.0226(7) 0.0221(7) 0.0035(6) 0.0045(6) 0.0092(6)
C19 0.0158(7) 0.0331(9) 0.0286(8) 0.0032(6) 0.0106(6) 0.0203(7)
C18 0.0192(7) 0.0263(8) 0.0273(8) 0.0036(6) 0.0082(6) 0.0190(7)
C20 0.0135(6) 0.0250(7) 0.0213(7) 0.0047(5) 0.0083(5) 0.0132(6)
C15 0.0117(6) 0.0161(6) 0.0151(6) 0.0023(5) 0.0055(5) 0.0074(5)
C25 0.0120(6) 0.0263(8) 0.0285(8) 0.0047(6) 0.0057(6) 0.0148(7)
C34 0.0147(7) 0.0127(6) 0.0292(8) 0.0004(5) 0.0109(6) 0.0048(6)
C14 0.0115(6) 0.0139(6) 0.0118(6) 0.0025(5) 0.0044(5) 0.0035(5)
C31 0.0190(7) 0.0144(6) 0.0192(7) -0.0009(5) 0.0047(6) 0.0008(5)
C4 0.0152(7) 0.0232(7) 0.0136(6) -0.0021(6) 0.0028(5) 0.0033(6)
C27 0.0112(6) 0.0130(6) 0.0128(6) 0.0006(5) 0.0029(5) 0.0048(5)
C24 0.0183(7) 0.0272(8) 0.0349(9) 0.0108(6) 0.0135(7) 0.0151(7)
C1 0.0168(7) 0.0149(6) 0.0145(6) -0.0004(5) 0.0021(5) 0.0069(5)
C23 0.0225(8) 0.0220(7) 0.0297(8) 0.0072(6) 0.0112(7) 0.0084(7)
C5 0.0206(7) 0.0264(8) 0.0135(6) -0.0002(6) 0.0048(6) 0.0025(6)
C35 0.0219(8) 0.0187(7) 0.0367(9) 0.0010(6) 0.0053(7) 0.0110(7)
C9 0.0220(7) 0.0215(7) 0.0176(7) 0.0034(6) 0.0087(6) 0.0003(6)
C8 0.0146(7) 0.0243(7) 0.0136(6) 0.0016(6) 0.0038(5) -0.0011(6)
C6 0.0212(8) 0.0337(9) 0.0211(8) 0.0064(7) 0.0088(6) 0.0052(7)
C10 0.0193(8) 0.0256(8) 0.0283(8) 0.0018(6) 0.0116(7) -0.0009(7)
C39 0.0270(8) 0.0187(7) 0.0393(10) 0.0077(6) 0.0219(8) 0.0112(7)
C13 0.0227(8) 0.0318(9) 0.0191(7) 0.0023(7) 0.0061(6) 0.0056(7)
C11 0.0163(7) 0.0332(9) 0.0279(9) 0.0066(7) 0.0037(6) -0.0018(7)
C12 0.0258(9) 0.0375(10) 0.0207(8) 0.0102(7) 0.0028(7) 0.0065(7)
C36 0.0194(8) 0.0237(9) 0.0672(15) 0.0031(7) -0.0011(9) 0.0195(9)
C38 0.0336(10) 0.0251(9) 0.0799(16) 0.0133(8) 0.0415(11) 0.0253(10)
C37 0.0161(8) 0.0241(9) 0.105(2) 0.0072(7) 0.0233(11) 0.0304(11)

loop_
_atom_type_symbol
_atom_type_description
_atom_type_scat_dispersion_real
_atom_type_scat_dispersion_imag
_atom_type_scat_source
C C 0.0033 0.0016 'International Tables Vol C Tables 4.2.6.8 and 6.1.1.4'
H H 0.0000 0.0000 'International Tables Vol C Tables 4.2.6.8 and 6.1.1.4'
N N 0.0061 0.0033 'International Tables Vol C Tables 4.2.6.8 and 6.1.1.4'
O O 0.0106 0.0060 'International Tables Vol C Tables 4.2.6.8 and 6.1.1.4'
Zn Zn 0.2839 1.4301 'International Tables Vol C Tables 4.2.6.8 and 6.1.1.4'

loop_
_geom_angle_atom_site_label_1
_geom_angle_atom_site_label_2
_geom_angle_atom_site_label_3
_geom_angle_site_symmetry_1
_geom_angle_site_symmetry_3
_geom_angle
_geom_angle_publ_flag
O3 Zn1 O7 . . 97.20(5) ?
O5 Zn1 O3 . . 118.92(5) ?
O5 Zn1 O7 . . 95.94(5) ?
O5 Zn1 O1 . . 135.15(5) ?
O1 Zn1 O3 . . 101.15(5) ?
O1 Zn1 O7 . . 98.30(5) ?
O6 Zn2 O6 2_666 . 180.0 ?
O6 Zn2 O4 2_666 . 87.99(4) ?
O6 Zn2 O4 . . 92.00(4) ?
O6 Zn2 O4 . 2_666 88.00(4) ?
O6 Zn2 O4 2_666 2_666 92.00(4) ?
O4 Zn2 O4 2_666 . 180.00(4) ?
O2 Zn2 O6 2_666 2_666 93.86(4) ?
O2 Zn2 O6 . 2_666 86.14(4) ?
O2 Zn2 O6 2_666 . 86.14(4) ?
O2 Zn2 O6 . . 93.85(4) ?
O2 Zn2 O4 . . 96.22(4) ?
O2 Zn2 O4 2_666 . 83.78(4) ?
O2 Zn2 O4 2_666 2_666 96.22(4) ?
O2 Zn2 O4 . 2_666 83.78(4) ?
O2 Zn2 O2 2_666 . 180.0 ?
C14 O3 Zn1 . . 104.17(9) ?
C27 O5 Zn1 . . 127.60(9) ?
C27 O6 Zn2 . . 137.10(9) ?
C14 O4 Zn2 . . 161.37(10) ?
Zn1 O7 H7A . . 129.0(18) ?
Zn1 O7 H7B . . 123.9(19) ?
H7A O7 H7B . . 106(3) ?
C1 O2 Zn2 . . 142.24(10) ?
C1 O1 Zn1 . . 123.40(10) ?
C16 N2 C21 . . 125.40(13) ?
C16 N2 H2 . . 118.8(16) ?
C21 N2 H2 . . 115.4(16) ?
C33 N3 C34 . . 122.70(13) ?
C33 N3 H3 . . 114.7(15) ?
C34 N3 H3 . . 118.4(15) ?
C3 N1 C8 . . 125.41(13) ?
C3 N1 H1 . . 118.4(16) ?
C8 N1 H1 . . 115.7(16) ?
C28 C29 H29 . . 118.9 ?
C30 C29 H29 . . 118.9 ?
C30 C29 C28 . . 122.13(13) ?
C29 C28 C33 . . 119.06(13) ?
C29 C28 C27 . . 118.00(12) ?
C33 C28 C27 . . 122.94(12) ?
N2 C16 C17 . . 120.21(13) ?
N2 C16 C15 . . 121.75(13) ?
C17 C16 C15 . . 117.98(13) ?
N3 C33 C28 . . 122.43(13) ?
N3 C33 C32 . . 119.45(13) ?
C28 C33 C32 . . 118.03(13) ?
C3 C2 C1 . . 123.36(14) ?
C7 C2 C3 . . 119.75(14) ?
C7 C2 C1 . . 116.86(13) ?
C21 C26 H26 . . 120.0 ?
C25 C26 H26 . . 120.0 ?
C25 C26 C21 . . 120.06(15) ?
N1 C3 C2 . . 121.58(13) ?
N1 C3 C4 . . 120.70(14) ?
C4 C3 C2 . . 117.71(14) ?
C26 C21 N2 . . 118.72(14) ?
C22 C21 N2 . . 121.48(13) ?
C22 C21 C26 . . 119.69(13) ?
C29 C30 H30 . . 120.7 ?
C29 C30 C31 . . 118.65(14) ?
C31 C30 H30 . . 120.7 ?
C33 C32 H32 . . 119.3 ?
C31 C32 C33 . . 121.37(14) ?
C31 C32 H32 . . 119.3 ?
C2 C7 H7 . . 119.1 ?
C6 C7 C2 . . 121.88(15) ?
C6 C7 H7 . . 119.1 ?
C16 C17 H17 . . 119.5 ?
C18 C17 C16 . . 121.07(14) ?
C18 C17 H17 . . 119.5 ?
C21 C22 H22 . . 120.0 ?
C23 C22 C21 . . 119.94(15) ?
C23 C22 H22 . . 120.0 ?
C18 C19 H19 . . 120.6 ?
C20 C19 H19 . . 120.6 ?
C20 C19 C18 . . 118.87(14) ?
C17 C18 C19 . . 121.21(14) ?
C17 C18 H18 . . 119.4 ?
C19 C18 H18 . . 119.4 ?
C19 C20 H20 . . 119.3 ?
C19 C20 C15 . . 121.44(14) ?
C15 C20 H20 . . 119.3 ?
C16 C15 C14 . . 122.83(12) ?
C20 C15 C16 . . 119.33(13) ?
C20 C15 C14 . . 117.73(13) ?
C26 C25 H25 . . 119.9 ?
C24 C25 C26 . . 120.20(15) ?
C24 C25 H25 . . 119.9 ?
C35 C34 N3 . . 120.97(15) ?
C39 C34 N3 . . 119.10(16) ?
C39 C34 C35 . . 119.92(16) ?
O3 C14 C15 . . 118.44(12) ?
O4 C14 O3 . . 119.60(13) ?
O4 C14 C15 . . 121.96(12) ?
C30 C31 H31 . . 119.7 ?
C32 C31 C30 . . 120.62(14) ?
C32 C31 H31 . . 119.7 ?
C3 C4 H4 . . 119.5 ?
C5 C4 C3 . . 121.07(14) ?
C5 C4 H4 . . 119.5 ?
O5 C27 C28 . . 115.79(12) ?
O6 C27 O5 . . 124.31(13) ?
O6 C27 C28 . . 119.89(12) ?
C25 C24 H24 . . 120.1 ?
C25 C24 C23 . . 119.74(15) ?
C23 C24 H24 . . 120.1 ?
O2 C1 O1 . . 123.47(14) ?
O2 C1 C2 . . 118.44(14) ?
O1 C1 C2 . . 118.09(13) ?
C22 C23 C24 . . 120.36(16) ?
C22 C23 H23 . . 119.8 ?
C24 C23 H23 . . 119.8 ?
C4 C5 H5 . . 119.4 ?
C4 C5 C6 . . 121.24(15) ?
C6 C5 H5 . . 119.4 ?
C34 C35 H35 . . 120.1 ?
C36 C35 C34 . . 119.87(19) ?
C36 C35 H35 . . 120.1 ?
C8 C9 H9 . . 120.0 ?
C10 C9 H9 . . 120.0 ?
C10 C9 C8 . . 120.04(17) ?
C9 C8 N1 . . 119.28(15) ?
C13 C8 N1 . . 120.97(15) ?
C13 C8 C9 . . 119.70(15) ?
C7 C6 C5 . . 118.31(15) ?
C7 C6 H6 . . 120.8 ?
C5 C6 H6 . . 120.8 ?
C9 C10 H10 . . 120.0 ?
C11 C10 C9 . . 120.07(17) ?
C11 C10 H10 . . 120.0 ?
C34 C39 H39 . . 120.2 ?
C34 C39 C38 . . 119.63(19) ?
C38 C39 H39 . . 120.2 ?
C8 C13 H13 . . 120.0 ?
C12 C13 C8 . . 119.98(17) ?
C12 C13 H13 . . 120.0 ?
C10 C11 H11 . . 120.1 ?
C10 C11 C12 . . 119.88(16) ?
C12 C11 H11 . . 120.1 ?
C13 C12 C11 . . 120.29(18) ?
C13 C12 H12 . . 119.9 ?
C11 C12 H12 . . 119.9 ?
C35 C36 H36 . . 119.9 ?
C35 C36 C37 . . 120.2(2) ?
C37 C36 H36 . . 119.9 ?
C39 C38 H38 . . 119.8 ?
C37 C38 C39 . . 120.4(2) ?
C37 C38 H38 . . 119.8 ?
C36 C37 H37 . . 120.0 ?
C38 C37 C36 . . 120.01(18) ?
C38 C37 H37 . . 120.0 ?

loop_
_geom_bond_atom_site_label_1
_geom_bond_atom_site_label_2
_geom_bond_site_symmetry_2
_geom_bond_distance
_geom_bond_publ_flag
Zn1 O3 . 1.9920(10) ?
Zn1 O5 . 1.9063(10) ?
Zn1 O7 . 2.0274(12) ?
Zn1 O1 . 1.9298(11) ?
Zn2 O6 2_666 2.0775(10) ?
Zn2 O6 . 2.0775(10) ?
Zn2 O4 2_666 2.1762(10) ?
Zn2 O4 . 2.1762(10) ?
Zn2 O2 . 2.0219(11) ?
Zn2 O2 2_666 2.0219(11) ?
O3 C14 . 1.2866(17) ?
O5 C27 . 1.2788(17) ?
O6 C27 . 1.2555(17) ?
O4 C14 . 1.2572(17) ?
O7 H7A . 0.90(3) ?
O7 H7B . 0.84(3) ?
O2 C1 . 1.2559(18) ?
O1 C1 . 1.2742(19) ?
N2 C16 . 1.3674(18) ?
N2 C21 . 1.4151(18) ?
N2 H2 . 0.81(2) ?
N3 C33 . 1.3787(19) ?
N3 C34 . 1.4166(19) ?
N3 H3 . 0.80(2) ?
N1 C3 . 1.372(2) ?
N1 C8 . 1.418(2) ?
N1 H1 . 0.83(2) ?
C29 H29 . 0.9500 ?
C29 C28 . 1.4024(19) ?
C29 C30 . 1.381(2) ?
C28 C33 . 1.4126(19) ?
C28 C27 . 1.4893(19) ?
C16 C17 . 1.410(2) ?
C16 C15 . 1.4220(19) ?
C33 C32 . 1.414(2) ?
C2 C3 . 1.419(2) ?
C2 C7 . 1.397(2) ?
C2 C1 . 1.484(2) ?
C26 H26 . 0.9500 ?
C26 C21 . 1.393(2) ?
C26 C25 . 1.388(2) ?
C3 C4 . 1.410(2) ?
C21 C22 . 1.390(2) ?
C30 H30 . 0.9500 ?
C30 C31 . 1.395(2) ?
C32 H32 . 0.9500 ?
C32 C31 . 1.378(2) ?
C7 H7 . 0.9500 ?
C7 C6 . 1.381(2) ?
C17 H17 . 0.9500 ?
C17 C18 . 1.372(2) ?
C22 H22 . 0.9500 ?
C22 C23 . 1.386(2) ?
C19 H19 . 0.9500 ?
C19 C18 . 1.398(2) ?
C19 C20 . 1.378(2) ?
C18 H18 . 0.9500 ?
C20 H20 . 0.9500 ?
C20 C15 . 1.4080(19) ?
C15 C14 . 1.4752(19) ?
C25 H25 . 0.9500 ?
C25 C24 . 1.384(2) ?
C34 C35 . 1.394(3) ?
C34 C39 . 1.387(2) ?
C31 H31 . 0.9500 ?
C4 H4 . 0.9500 ?
C4 C5 . 1.379(2) ?
C24 H24 . 0.9500 ?
C24 C23 . 1.390(2) ?
C23 H23 . 0.9500 ?
C5 H5 . 0.9500 ?
C5 C6 . 1.398(2) ?
C35 H35 . 0.9500 ?
C35 C36 . 1.383(3) ?
C9 H9 . 0.9500 ?
C9 C8 . 1.391(2) ?
C9 C10 . 1.391(2) ?
C8 C13 . 1.389(2) ?
C6 H6 . 0.9500 ?
C10 H10 . 0.9500 ?
C10 C11 . 1.383(3) ?
C39 H39 . 0.9500 ?
C39 C38 . 1.393(3) ?
C13 H13 . 0.9500 ?
C13 C12 . 1.386(2) ?
C11 H11 . 0.9500 ?
C11 C12 . 1.387(3) ?
C12 H12 . 0.9500 ?
C36 H36 . 0.9500 ?
C36 C37 . 1.387(4) ?
C38 H38 . 0.9500 ?
C38 C37 . 1.377(4) ?
C37 H37 . 0.9500 ?

loop_
_geom_torsion_atom_site_label_1
_geom_torsion_atom_site_label_2
_geom_torsion_atom_site_label_3
_geom_torsion_atom_site_label_4
_geom_torsion_site_symmetry_1
_geom_torsion_site_symmetry_2
_geom_torsion_site_symmetry_3
_geom_torsion_site_symmetry_4
_geom_torsion
_geom_torsion_publ_flag
Zn1 O3 C14 O4 . . . . -0.51(15) ?
Zn1 O3 C14 C15 . . . . -179.36(10) ?
Zn1 O5 C27 O6 . . . . 1.2(2) ?
Zn1 O5 C27 C28 . . . . -178.84(9) ?
Zn1 O1 C1 O2 . . . . -2.4(2) ?
Zn1 O1 C1 C2 . . . . 178.08(10) ?
Zn2 O6 C27 O5 . . . . -34.5(2) ?
Zn2 O6 C27 C28 . . . . 145.52(11) ?
Zn2 O4 C14 O3 . . . . -71.0(3) ?
Zn2 O4 C14 C15 . . . . 107.8(3) ?
Zn2 O2 C1 O1 . . . . 40.1(3) ?
Zn2 O2 C1 C2 . . . . -140.43(14) ?
N2 C16 C17 C18 . . . . 174.60(15) ?
N2 C16 C15 C20 . . . . -172.99(14) ?
N2 C16 C15 C14 . . . . 10.8(2) ?
N2 C21 C22 C23 . . . . 176.60(14) ?
N3 C33 C32 C31 . . . . 179.89(16) ?
N3 C34 C35 C36 . . . . 179.26(16) ?
N3 C34 C39 C38 . . . . -179.35(15) ?
N1 C3 C4 C5 . . . . -177.00(16) ?
N1 C8 C13 C12 . . . . -178.26(16) ?
C29 C28 C33 N3 . . . . 179.21(14) ?
C29 C28 C33 C32 . . . . -4.3(2) ?
C29 C28 C27 O5 . . . . 9.52(19) ?
C29 C28 C27 O6 . . . . -170.54(13) ?
C29 C30 C31 C32 . . . . -2.4(2) ?
C28 C29 C30 C31 . . . . 1.3(2) ?
C28 C33 C32 C31 . . . . 3.3(2) ?
C16 N2 C21 C26 . . . . -132.15(16) ?
C16 N2 C21 C22 . . . . 51.8(2) ?
C16 C17 C18 C19 . . . . -0.2(3) ?
C16 C15 C14 O3 . . . . 173.38(13) ?
C16 C15 C14 O4 . . . . -5.4(2) ?
C33 N3 C34 C35 . . . . 47.6(2) ?
C33 N3 C34 C39 . . . . -133.18(17) ?
C33 C28 C27 O5 . . . . -170.79(13) ?
C33 C28 C27 O6 . . . . 9.2(2) ?
C33 C32 C31 C30 . . . . 0.0(3) ?
C2 C3 C4 C5 . . . . 1.9(2) ?
C2 C7 C6 C5 . . . . 1.2(3) ?
C26 C21 C22 C23 . . . . 0.5(2) ?
C26 C25 C24 C23 . . . . 0.8(3) ?
C3 N1 C8 C9 . . . . 118.66(18) ?
C3 N1 C8 C13 . . . . -63.9(2) ?
C3 C2 C7 C6 . . . . -1.0(3) ?
C3 C2 C1 O2 . . . . -168.80(14) ?
C3 C2 C1 O1 . . . . 10.7(2) ?
C3 C4 C5 C6 . . . . -1.7(3) ?
C21 N2 C16 C17 . . . . 18.7(2) ?
C21 N2 C16 C15 . . . . -164.39(14) ?
C21 C26 C25 C24 . . . . -1.4(2) ?
C21 C22 C23 C24 . . . . -1.1(3) ?
C30 C29 C28 C33 . . . . 2.1(2) ?
C30 C29 C28 C27 . . . . -178.18(14) ?
C7 C2 C3 N1 . . . . 178.35(16) ?
C7 C2 C3 C4 . . . . -0.5(2) ?
C7 C2 C1 O2 . . . . 13.3(2) ?
C7 C2 C1 O1 . . . . -167.15(14) ?
C17 C16 C15 C20 . . . . 4.0(2) ?
C17 C16 C15 C14 . . . . -172.21(13) ?
C19 C20 C15 C16 . . . . -3.0(2) ?
C19 C20 C15 C14 . . . . 173.35(15) ?
C18 C19 C20 C15 . . . . 0.4(3) ?
C20 C19 C18 C17 . . . . 1.3(3) ?
C20 C15 C14 O3 . . . . -2.8(2) ?
C20 C15 C14 O4 . . . . 178.34(14) ?
C15 C16 C17 C18 . . . . -2.4(2) ?
C25 C26 C21 N2 . . . . -175.45(14) ?
C25 C26 C21 C22 . . . . 0.7(2) ?
C25 C24 C23 C22 . . . . 0.4(3) ?
C34 N3 C33 C28 . . . . -157.76(15) ?
C34 N3 C33 C32 . . . . 25.8(2) ?
C34 C35 C36 C37 . . . . 0.0(3) ?
C34 C39 C38 C37 . . . . 0.2(3) ?
C4 C5 C6 C7 . . . . 0.2(3) ?
C27 C28 C33 N3 . . . . -0.5(2) ?
C27 C28 C33 C32 . . . . 175.99(14) ?
C1 C2 C3 N1 . . . . 0.5(2) ?
C1 C2 C3 C4 . . . . -178.34(14) ?
C1 C2 C7 C6 . . . . 176.93(16) ?
C35 C34 C39 C38 . . . . -0.1(2) ?
C35 C36 C37 C38 . . . . 0.1(3) ?
C9 C8 C13 C12 . . . . -0.8(3) ?
C9 C10 C11 C12 . . . . -1.4(3) ?
C8 N1 C3 C2 . . . . 178.42(16) ?
C8 N1 C3 C4 . . . . -2.8(3) ?
C8 C9 C10 C11 . . . . 1.9(2) ?
C8 C13 C12 C11 . . . . 1.4(3) ?
C10 C9 C8 N1 . . . . 176.66(15) ?
C10 C9 C8 C13 . . . . -0.8(2) ?
C10 C11 C12 C13 . . . . -0.3(3) ?
C39 C34 C35 C36 . . . . 0.1(2) ?
C39 C38 C37 C36 . . . . -0.2(3) ?

_cod_database_fobs_code 2022581
